data_4332136
loop_
_publ_author_name
'Ren, Yan-Ping'
'Kong, Xiang-Jian'
'Hu, Xiang-Yang'
'Sun, Meng'
'Long, La-Sheng'
'Huang, Rong-Bin'
'Zheng, Lan-Sun'

_publ_section_title
;
 Influence of Steric Hindrance of Organic Ligand on the Structure of
 Keggin-Based Coordination Polymer
;
_journal_issue 10
_journal_name_full 'Inorganic Chemistry'
_journal_page_first 4016
_journal_page_last 4023
_journal_paper_doi 10.1021/ic060004q
_journal_volume 45
_journal_year 2006
_chemical_formula_sum 'C18 H24 Cu3 Mo12 N6 O40 P'
_chemical_formula_weight 2337.30
_chemical_name_systematic
; 
 ? 
;
_space_group_IT_number 56
_symmetry_cell_setting orthorhombic
_symmetry_space_group_name_Hall '-P 2ab 2ac'
_symmetry_space_group_name_H-M 'P c c n'
_atom_sites_solution_hydrogens geom
_atom_sites_solution_primary direct
_atom_sites_solution_secondary difmap
_audit_creation_method SHELXL-97
_cell_angle_alpha 90.00
_cell_angle_beta 90.00
_cell_angle_gamma 90.00
_cell_formula_units_Z 4
_cell_length_a 16.450(3)
_cell_length_b 20.170(4)
_cell_length_c 14.244(3)
_cell_measurement_temperature 173(2)
_cell_volume 4726.1(16)
_computing_cell_refinement 'SHELXTL-Plus (Sheldrick, 1990)'
_computing_data_collection 'SHELXTL-Plus (Sheldrick, 1990)'
_computing_data_reduction 'SHELXTL-Plus (Sheldrick, 1990)'
_computing_molecular_graphics 'SHELXTL V.5.0 (Sheldrick, 1997)'
_computing_publication_material 'SHELXL-97 (Sheldrick, 1997)'
_computing_structure_refinement 'SHELXL-97 (Sheldrick, 1997)'
_computing_structure_solution 'SHELXS-97 (Sheldrick, 1990)'
_diffrn_ambient_temperature 173(2)
_diffrn_measured_fraction_theta_full 0.999
_diffrn_measured_fraction_theta_max 0.999
_diffrn_measurement_device_type 'Bruker Smart Apex CCD area detector'
_diffrn_measurement_method 'phi and omega scans'
_diffrn_radiation_monochromator graphite
_diffrn_radiation_source 'fine-focus sealed tube'
_diffrn_radiation_type MoK\a
_diffrn_radiation_wavelength 0.71073
_diffrn_reflns_av_R_equivalents 0.0831
_diffrn_reflns_av_sigmaI/netI 0.0577
_diffrn_reflns_limit_h_max 20
_diffrn_reflns_limit_h_min -20
_diffrn_reflns_limit_k_max 24
_diffrn_reflns_limit_k_min -24
_diffrn_reflns_limit_l_max 17
_diffrn_reflns_limit_l_min -17
_diffrn_reflns_number 34795
_diffrn_reflns_theta_full 26.00
_diffrn_reflns_theta_max 26.00
_diffrn_reflns_theta_min 1.60
_exptl_absorpt_coefficient_mu 4.536
_exptl_absorpt_correction_type sadabs
_exptl_crystal_colour black
_exptl_crystal_density_diffrn 3.285
_exptl_crystal_density_meas ?
_exptl_crystal_density_method 'not measured'
_exptl_crystal_description block
_exptl_crystal_F_000 4400
_exptl_crystal_size_max 0.3
_exptl_crystal_size_mid 0.2
_exptl_crystal_size_min 0.2
_refine_diff_density_max 1.725
_refine_diff_density_min -1.236
_refine_diff_density_rms 0.253
_refine_ls_extinction_method none
_refine_ls_goodness_of_fit_ref 1.064
_refine_ls_hydrogen_treatment mixed
_refine_ls_matrix_type full
_refine_ls_number_parameters 363
_refine_ls_number_reflns 4651
_refine_ls_number_restraints 40
_refine_ls_restrained_S_all 1.074
_refine_ls_R_factor_all 0.0743
_refine_ls_R_factor_gt 0.0588
_refine_ls_shift/su_max 0.000
_refine_ls_shift/su_mean 0.000
_refine_ls_structure_factor_coef Fsqd
_refine_ls_weighting_details 'calc w=1/[\s^2^(Fo^2^)+(0.0456P)^2^+94.2315P] where P=(Fo^2^+2Fc^2^)/3'
_refine_ls_weighting_scheme calc
_refine_ls_wR_factor_gt 0.1238
_refine_ls_wR_factor_ref 0.1313
_reflns_number_gt 3814
_reflns_number_total 4651
_reflns_threshold_expression >2sigma(I)
_cod_data_source_file ic060004qsup4.cif
_cod_data_source_block complex_4
_cod_depositor_comments
;
The following automatic conversions were performed:

'_symmetry_cell_setting' value 'Orthorhombic' changed to
'orthorhombic' according to
/home/saulius/struct/CIF-dictionaries/cif_core.dic dictionary named
'cif_core.dic' version 2.4.2 from 2011-04-26.

Automatic conversion script
Id: cif_fix_values 1891 2012-01-12 08:04:46Z andrius 

The following automatic conversions were performed:

'_exptl_crystal_density_meas' value 'not measured' was changed to '?'
- the value is perceived as not measured.

Automatic conversion script
Id: cif_fix_values 3008 2015-01-20 13:52:24Z robertas 
;
_cod_original_cell_volume 4726.0(15)
_cod_original_sg_symbol_H-M Pccn
_cod_database_code 4332136

loop_
_symmetry_equiv_pos_as_xyz
'x, y, z'
'-x+1/2, -y+1/2, z'
'-x, y+1/2, -z+1/2'
'x+1/2, -y, -z+1/2'
'-x, -y, -z'
'x-1/2, y-1/2, -z'
'x, -y-1/2, z-1/2'
'-x-1/2, y, z-1/2'

loop_
_atom_site_label
_atom_site_type_symbol
_atom_site_fract_x
_atom_site_fract_y
_atom_site_fract_z
_atom_site_U_iso_or_equiv
_atom_site_adp_type
_atom_site_occupancy
_atom_site_symmetry_multiplicity
_atom_site_calc_flag
_atom_site_refinement_flags
Mo1 Mo -0.35610(5) 0.39832(4) -0.11954(6) 0.0155(2) Uani 1 1 d .
Mo2 Mo -0.39331(6) 0.56204(4) -0.19716(6) 0.0203(2) Uani 1 1 d .
Mo3 Mo -0.53789(6) 0.66411(4) -0.07959(7) 0.0249(2) Uani 1 1 d .
Mo4 Mo -0.28949(5) 0.53426(5) 0.01862(8) 0.0273(2) Uani 1 1 d .
Mo5 Mo -0.60327(6) 0.52546(5) -0.21850(6) 0.0248(2) Uani 1 1 d .
Mo6 Mo -0.43502(7) 0.63634(5) 0.13892(7) 0.0286(2) Uani 1 1 d .
P1 P -0.5000 0.5000 0.0000 0.0116(7) Uani 1 2 d SD
O1 O -0.5034(7) 0.5449(5) -0.0834(6) 0.0101(13) Uani 0.50 1 d PD
O2 O -0.4333(6) 0.5247(5) 0.0664(7) 0.0101(13) Uani 0.50 1 d PD
O3 O -0.4789(6) 0.4305(4) -0.0286(8) 0.0101(13) Uani 0.50 1 d PD
O4 O -0.5793(5) 0.5018(6) 0.0536(7) 0.0101(13) Uani 0.50 1 d PD
O5 O -0.4442(5) 0.6405(5) -0.1493(7) 0.053(3) Uani 1 1 d .
O6 O -0.5534(5) 0.7393(4) -0.1190(7) 0.043(2) Uani 1 1 d .
O7 O -0.3772(5) 0.3469(5) -0.0083(5) 0.048(3) Uani 1 1 d .
O8 O -0.2882(7) 0.4519(4) -0.0391(7) 0.060(3) Uani 1 1 d .
O9 O -0.5463(5) 0.6327(6) 0.1687(6) 0.054(3) Uani 1 1 d .
O10 O -0.6014(5) 0.6129(5) -0.1635(7) 0.049(3) Uani 1 1 d .
O11 O -0.4932(5) 0.5386(5) -0.2510(7) 0.050(3) Uani 1 1 d .
O12 O -0.4651(5) 0.6792(6) 0.0225(6) 0.061(3) Uani 1 1 d .
O13 O -0.3456(5) 0.5939(4) -0.2893(5) 0.037(2) Uani 1 1 d .
O14 O -0.3154(6) 0.5742(4) -0.0984(7) 0.053(3) Uani 1 1 d .
O15 O -0.2902(6) 0.3502(5) -0.1733(6) 0.049(3) Uani 1 1 d .
O16 O -0.3619(6) 0.4729(4) -0.2006(7) 0.050(3) Uani 1 1 d U
O17 O -0.6476(6) 0.5385(5) -0.3197(6) 0.051(3) Uani 1 1 d .
O18 O -0.4075(5) 0.7012(4) 0.2016(5) 0.0285(18) Uani 1 1 d U
O19 O -0.1898(4) 0.5512(3) 0.0255(5) 0.0218(16) Uani 1 1 d .
O20 O -0.4164(8) 0.5661(5) 0.2213(9) 0.086(5) Uani 1 1 d .
O21 O -0.3375(7) 0.6122(4) 0.0734(9) 0.077(4) Uani 1 1 d .
O22 O -0.3083(7) 0.4910(5) 0.1334(8) 0.069(3) Uani 1 1 d U
Cu1 Cu 0.2500 0.7500 0.04800(14) 0.0269(4) Uani 1 2 d S
Cu2 Cu -0.11301(8) 0.62649(7) 0.06153(9) 0.0238(3) Uani 1 1 d .
N1 N 0.1555(5) 0.6954(4) 0.0541(6) 0.0189(18) Uani 1 1 d .
C1 C 0.1063(6) 0.7039(5) 0.1282(7) 0.023(2) Uani 1 1 d .
H1A H 0.1240 0.7299 0.1782 0.028 Uiso 1 1 calc R
C2 C 0.0319(6) 0.6760(5) 0.1324(7) 0.020(2) Uani 1 1 d .
H2A H -0.0009 0.6837 0.1845 0.024 Uiso 1 1 calc R
C3 C 0.0534(7) 0.6247(5) -0.0082(7) 0.022(2) Uani 1 1 d .
C4 C 0.0257(7) 0.5796(6) -0.0839(8) 0.032(3) Uani 1 1 d .
H4A H -0.0269 0.5621 -0.0684 0.048 Uiso 1 1 calc R
H4B H 0.0637 0.5437 -0.0905 0.048 Uiso 1 1 calc R
H4C H 0.0225 0.6036 -0.1419 0.048 Uiso 1 1 calc R
C5 C 0.1303(6) 0.6552(5) -0.0132(7) 0.019(2) Uani 1 1 d U
C6 C 0.1830(7) 0.6457(5) -0.0985(7) 0.026(2) Uani 1 1 d .
H6A H 0.2325 0.6703 -0.0910 0.039 Uiso 1 1 calc R
H6B H 0.1547 0.6613 -0.1532 0.039 Uiso 1 1 calc R
H6C H 0.1954 0.5995 -0.1058 0.039 Uiso 1 1 calc R
N2 N 0.0046(5) 0.6377(4) 0.0635(6) 0.0182(18) Uani 1 1 d .
N3 N -0.1913(5) 0.7012(4) 0.0533(6) 0.0180(18) Uani 1 1 d .
C7 C -0.2216(6) 0.7256(5) 0.1340(7) 0.019(2) Uani 1 1 d .
H7A H -0.2032 0.7087 0.1909 0.022 Uiso 1 1 calc R
C8 C -0.2198(6) 0.7258(5) -0.0268(7) 0.018(2) Uani 1 1 d U
C9 C -0.1837(7) 0.7011(6) -0.1154(7) 0.025(2) Uani 1 1 d .
H9A H -0.1437 0.6679 -0.1014 0.038 Uiso 1 1 calc R
H9B H -0.1585 0.7372 -0.1483 0.038 Uiso 1 1 calc R
H9C H -0.2256 0.6822 -0.1539 0.038 Uiso 1 1 calc R

loop_
_atom_site_aniso_label
_atom_site_aniso_U_11
_atom_site_aniso_U_22
_atom_site_aniso_U_33
_atom_site_aniso_U_23
_atom_site_aniso_U_13
_atom_site_aniso_U_12
Mo1 0.0136(4) 0.0133(4) 0.0198(4) -0.0044(3) 0.0015(3) 0.0003(3)
Mo2 0.0236(5) 0.0239(5) 0.0135(4) 0.0065(3) 0.0066(4) -0.0037(4)
Mo3 0.0374(6) 0.0121(4) 0.0251(5) 0.0062(4) 0.0028(4) 0.0051(4)
Mo4 0.0110(4) 0.0240(5) 0.0469(6) 0.0053(4) 0.0016(4) -0.0050(4)
Mo5 0.0268(5) 0.0290(5) 0.0185(5) 0.0108(4) -0.0032(4) 0.0034(4)
Mo6 0.0410(6) 0.0176(5) 0.0271(5) -0.0096(4) 0.0082(4) -0.0119(4)
P1 0.0122(16) 0.0104(15) 0.0123(16) 0.0019(13) 0.0022(13) 0.0011(13)
O1 0.006(3) 0.012(3) 0.012(3) 0.003(2) 0.001(2) -0.001(2)
O2 0.006(3) 0.012(3) 0.012(3) 0.003(2) 0.001(2) -0.001(2)
O3 0.006(3) 0.012(3) 0.012(3) 0.003(2) 0.001(2) -0.001(2)
O4 0.006(3) 0.012(3) 0.012(3) 0.003(2) 0.001(2) -0.001(2)
O5 0.022(4) 0.064(6) 0.073(7) -0.052(6) -0.009(4) 0.014(4)
O6 0.039(5) 0.020(4) 0.068(6) 0.017(4) 0.017(5) 0.006(4)
O7 0.039(5) 0.093(8) 0.013(4) 0.014(4) -0.004(4) -0.044(5)
O8 0.093(8) 0.020(4) 0.066(6) 0.017(4) -0.075(6) -0.024(5)
O9 0.033(5) 0.112(9) 0.016(4) 0.018(5) -0.012(4) -0.050(5)
O10 0.014(4) 0.060(6) 0.073(7) -0.049(5) -0.001(4) -0.001(4)
O11 0.016(4) 0.056(6) 0.079(7) -0.051(5) 0.003(4) 0.000(4)
O12 0.031(5) 0.131(10) 0.020(4) 0.021(5) -0.009(4) -0.047(6)
O13 0.054(6) 0.033(4) 0.025(4) 0.004(3) 0.019(4) -0.017(4)
O14 0.085(7) 0.011(4) 0.062(6) 0.007(4) -0.056(6) -0.009(4)
O15 0.055(6) 0.075(7) 0.017(4) 0.004(4) 0.004(4) 0.043(5)
O16 0.070(6) 0.018(4) 0.061(5) 0.011(4) -0.048(5) -0.004(4)
O17 0.049(6) 0.068(7) 0.035(5) -0.013(5) -0.024(4) 0.031(5)
O18 0.032(4) 0.031(4) 0.022(4) -0.008(3) 0.002(3) -0.011(3)
O19 0.017(4) 0.014(3) 0.034(4) -0.010(3) -0.004(3) -0.005(3)
O20 0.107(9) 0.028(5) 0.124(10) 0.045(6) 0.103(8) 0.043(6)
O21 0.092(8) 0.029(5) 0.110(9) 0.024(5) 0.091(8) 0.033(5)
O22 0.085(6) 0.039(5) 0.082(6) 0.022(5) 0.071(5) 0.030(5)
Cu1 0.0173(9) 0.0267(10) 0.0367(11) 0.000 0.000 -0.0103(8)
Cu2 0.0163(6) 0.0292(7) 0.0260(7) 0.0035(5) -0.0044(5) -0.0019(5)
N1 0.012(4) 0.020(4) 0.025(5) 0.004(3) -0.001(3) -0.005(3)
C1 0.023(6) 0.023(5) 0.024(5) 0.001(4) -0.007(5) -0.010(4)
C2 0.029(6) 0.020(5) 0.011(5) 0.005(4) 0.004(4) 0.000(4)
C3 0.028(6) 0.015(5) 0.022(5) 0.002(4) -0.004(4) 0.002(4)
C4 0.025(6) 0.041(7) 0.029(6) -0.005(5) 0.005(5) -0.011(5)
C5 0.020(5) 0.019(4) 0.017(4) 0.003(4) -0.005(4) 0.002(4)
C6 0.027(6) 0.027(6) 0.024(6) -0.001(4) -0.002(5) -0.002(5)
N2 0.011(4) 0.018(4) 0.025(5) 0.000(4) -0.004(3) -0.001(3)
N3 0.020(4) 0.016(4) 0.018(4) 0.005(3) -0.005(3) -0.004(3)
C7 0.021(5) 0.017(5) 0.017(5) 0.001(4) -0.004(4) -0.008(4)
C8 0.018(4) 0.013(4) 0.022(5) 0.005(4) -0.003(4) -0.001(4)
C9 0.025(6) 0.034(6) 0.016(5) 0.000(4) 0.001(4) 0.010(5)

loop_
_atom_type_symbol
_atom_type_description
_atom_type_scat_dispersion_real
_atom_type_scat_dispersion_imag
_atom_type_scat_source
C C 0.0033 0.0016 'International Tables Vol C Tables 4.2.6.8 and 6.1.1.4'
H H 0.0000 0.0000 'International Tables Vol C Tables 4.2.6.8 and 6.1.1.4'
N N 0.0061 0.0033 'International Tables Vol C Tables 4.2.6.8 and 6.1.1.4'
O O 0.0106 0.0060 'International Tables Vol C Tables 4.2.6.8 and 6.1.1.4'
P P 0.1023 0.0942 'International Tables Vol C Tables 4.2.6.8 and 6.1.1.4'
Cu Cu 0.3201 1.2651 'International Tables Vol C Tables 4.2.6.8 and 6.1.1.4'
Mo Mo -1.6832 0.6857 'International Tables Vol C Tables 4.2.6.8 and 6.1.1.4'

loop_
_geom_angle_atom_site_label_1
_geom_angle_atom_site_label_2
_geom_angle_atom_site_label_3
_geom_angle
_geom_angle_site_symmetry_1
_geom_angle_site_symmetry_3
O15 Mo1 O9 101.2(5) . 5_465
O15 Mo1 O16 102.6(5) . .
O9 Mo1 O16 89.7(4) 5_465 .
O15 Mo1 O7 100.6(5) . .
O9 Mo1 O7 88.4(3) 5_465 .
O16 Mo1 O7 156.6(5) . .
O15 Mo1 O8 103.0(5) . .
O9 Mo1 O8 155.6(5) 5_465 .
O16 Mo1 O8 86.9(3) . .
O7 Mo1 O8 85.2(4) . .
O15 Mo1 O4 160.9(4) . 5_465
O9 Mo1 O4 92.7(4) 5_465 5_465
O16 Mo1 O4 64.0(4) . 5_465
O7 Mo1 O4 92.8(4) . 5_465
O8 Mo1 O4 64.3(4) . 5_465
O15 Mo1 O3 158.8(4) . .
O9 Mo1 O3 65.3(4) 5_465 .
O16 Mo1 O3 94.0(4) . .
O7 Mo1 O3 64.2(4) . .
O8 Mo1 O3 90.8(4) . .
O4 Mo1 O3 40.3(3) 5_465 .
O13 Mo2 O16 102.8(5) . .
O13 Mo2 O11 100.9(5) . .
O16 Mo2 O11 89.4(4) . .
O13 Mo2 O5 99.7(5) . .
O16 Mo2 O5 157.5(5) . .
O11 Mo2 O5 88.3(4) . .
O13 Mo2 O14 102.4(5) . .
O16 Mo2 O14 87.5(3) . .
O11 Mo2 O14 156.6(5) . .
O5 Mo2 O14 85.7(4) . .
O13 Mo2 O1 157.9(4) . .
O16 Mo2 O1 94.9(4) . .
O11 Mo2 O1 65.6(4) . .
O5 Mo2 O1 63.9(4) . .
O14 Mo2 O1 91.5(4) . .
O13 Mo2 O4 161.4(4) . 5_465
O16 Mo2 O4 64.5(4) . 5_465
O11 Mo2 O4 92.7(4) . 5_465
O5 Mo2 O4 93.3(4) . 5_465
O14 Mo2 O4 65.1(4) . 5_465
O1 Mo2 O4 40.7(3) . 5_465
O6 Mo3 O7 102.7(5) . 5_465
O6 Mo3 O10 101.7(5) . .
O7 Mo3 O10 86.9(4) 5_465 .
O6 Mo3 O5 100.4(5) . .
O7 Mo3 O5 156.9(5) 5_465 .
O10 Mo3 O5 88.9(3) . .
O6 Mo3 O12 102.2(5) . .
O7 Mo3 O12 88.7(3) 5_465 .
O10 Mo3 O12 156.1(5) . .
O5 Mo3 O12 85.9(4) . .
O6 Mo3 O3 161.4(4) . 5_465
O7 Mo3 O3 65.1(4) 5_465 5_465
O10 Mo3 O3 92.0(4) . 5_465
O5 Mo3 O3 92.4(4) . 5_465
O12 Mo3 O3 65.0(4) . 5_465
O6 Mo3 O1 158.4(4) . .
O7 Mo3 O1 94.0(4) 5_465 .
O10 Mo3 O1 65.3(4) . .
O5 Mo3 O1 63.7(4) . .
O12 Mo3 O1 91.6(5) . .
O3 Mo3 O1 40.1(3) 5_465 .
O19 Mo4 O8 101.4(4) . .
O19 Mo4 O22 101.8(5) . .
O8 Mo4 O22 88.3(4) . .
O19 Mo4 O14 100.6(4) . .
O8 Mo4 O14 89.6(4) . .
O22 Mo4 O14 157.4(5) . .
O19 Mo4 O21 102.2(5) . .
O8 Mo4 O21 156.4(5) . .
O22 Mo4 O21 87.7(4) . .
O14 Mo4 O21 85.3(5) . .
O19 Mo4 O2 159.4(3) . .
O8 Mo4 O2 93.6(4) . .
O22 Mo4 O2 64.3(4) . .
O14 Mo4 O2 93.5(4) . .
O21 Mo4 O2 63.8(4) . .
O19 Mo4 O4 158.0(3) . 5_465
O8 Mo4 O4 64.3(4) . 5_465
O22 Mo4 O4 94.6(5) . 5_465
O14 Mo4 O4 64.4(4) . 5_465
O21 Mo4 O4 92.9(5) . 5_465
O2 Mo4 O4 42.5(3) . 5_465
O17 Mo5 O20 102.5(6) . 5_465
O17 Mo5 O11 100.9(5) . .
O20 Mo5 O11 88.2(4) 5_465 .
O17 Mo5 O22 104.2(6) . 5_465
O20 Mo5 O22 88.5(4) 5_465 5_465
O11 Mo5 O22 154.8(5) . 5_465
O17 Mo5 O10 102.6(5) . .
O20 Mo5 O10 154.9(6) 5_465 .
O11 Mo5 O10 87.4(3) . .
O22 Mo5 O10 85.1(4) 5_465 .
O17 Mo5 O2 161.5(4) . 5_465
O20 Mo5 O2 64.7(5) 5_465 5_465
O11 Mo5 O2 92.2(4) . 5_465
O22 Mo5 O2 63.9(4) 5_465 5_465
O10 Mo5 O2 90.8(4) . 5_465
O18 Mo6 O20 102.5(5) . .
O18 Mo6 O9 100.2(4) . .
O20 Mo6 O9 89.4(5) . .
O18 Mo6 O21 103.6(5) . .
O20 Mo6 O21 88.6(4) . .
O9 Mo6 O21 156.0(5) . .
O18 Mo6 O12 100.3(4) . .
O20 Mo6 O12 157.1(6) . .
O9 Mo6 O12 87.8(4) . .
O21 Mo6 O12 84.9(5) . .
O18 Mo6 O2 160.8(3) . .
O20 Mo6 O2 64.5(5) . .
O9 Mo6 O2 94.0(4) . .
O21 Mo6 O2 63.7(4) . .
O12 Mo6 O2 93.0(4) . .
O18 Mo6 O3 157.2(3) . 5_465
O20 Mo6 O3 94.5(5) . 5_465
O9 Mo6 O3 64.6(4) . 5_465
O21 Mo6 O3 91.8(5) . 5_465
O12 Mo6 O3 63.8(4) . 5_465
O2 Mo6 O3 42.0(3) . 5_465
O1 P1 O1 180.0(6) 5_465 .
O1 P1 O3 69.0(6) 5_465 .
O1 P1 O3 111.0(6) . .
O1 P1 O3 111.0(6) 5_465 5_465
O1 P1 O3 69.0(6) . 5_465
O3 P1 O3 180.0(8) . 5_465
O1 P1 O4 69.2(6) 5_465 .
O1 P1 O4 110.8(6) . .
O3 P1 O4 111.0(6) . .
O3 P1 O4 69.0(6) 5_465 .
O1 P1 O4 110.8(6) 5_465 5_465
O1 P1 O4 69.2(6) . 5_465
O3 P1 O4 69.0(6) . 5_465
O3 P1 O4 111.0(6) 5_465 5_465
O4 P1 O4 180.000(1) . 5_465
O1 P1 O2 108.7(6) 5_465 5_465
O1 P1 O2 71.3(6) . 5_465
O3 P1 O2 72.2(6) . 5_465
O3 P1 O2 107.8(6) 5_465 5_465
O4 P1 O2 72.7(6) . 5_465
O4 P1 O2 107.3(6) 5_465 5_465
O1 P1 O2 71.3(6) 5_465 .
O1 P1 O2 108.7(6) . .
O3 P1 O2 107.8(6) . .
O3 P1 O2 72.2(6) 5_465 .
O4 P1 O2 107.3(6) . .
O4 P1 O2 72.7(6) 5_465 .
O2 P1 O2 180.0(8) 5_465 .
P1 O1 O3 55.7(4) . 5_465
P1 O1 O4 55.9(4) . 5_465
O3 O1 O4 93.7(6) 5_465 5_465
P1 O1 O2 55.4(4) . 5_465
O3 O1 O2 90.2(6) 5_465 5_465
O4 O1 O2 89.8(6) 5_465 5_465
P1 O1 Mo2 125.6(6) . .
O3 O1 Mo2 134.9(7) 5_465 .
O4 O1 Mo2 69.8(5) 5_465 .
O2 O1 Mo2 129.6(7) 5_465 .
P1 O1 Mo3 125.5(6) . .
O3 O1 Mo3 69.8(5) 5_465 .
O4 O1 Mo3 135.6(7) 5_465 .
O2 O1 Mo3 129.5(7) 5_465 .
Mo2 O1 Mo3 92.7(3) . .
P1 O2 O1 53.4(4) . 5_465
P1 O2 O3 53.1(4) . 5_465
O1 O2 O3 88.1(6) 5_465 5_465
P1 O2 O4 53.1(4) . 5_465
O1 O2 O4 87.8(6) 5_465 5_465
O3 O2 O4 87.5(6) 5_465 5_465
P1 O2 Mo5 125.8(6) . 5_465
O1 O2 Mo5 72.4(5) 5_465 5_465
O3 O2 Mo5 132.1(7) 5_465 5_465
O4 O2 Mo5 133.1(7) 5_465 5_465
P1 O2 Mo4 122.7(6) . .
O1 O2 Mo4 131.7(7) 5_465 .
O3 O2 Mo4 130.6(6) 5_465 .
O4 O2 Mo4 69.6(5) 5_465 .
Mo5 O2 Mo4 92.3(3) 5_465 .
P1 O2 Mo6 123.0(6) . .
O1 O2 Mo6 131.3(7) 5_465 .
O3 O2 Mo6 69.9(5) 5_465 .
O4 O2 Mo6 131.7(6) 5_465 .
Mo5 O2 Mo6 90.6(3) 5_465 .
Mo4 O2 Mo6 93.1(3) . .
P1 O3 O1 55.3(4) . 5_465
P1 O3 O4 55.8(4) . 5_465
O1 O3 O4 93.3(6) 5_465 5_465
P1 O3 O2 54.7(4) . 5_465
O1 O3 O2 89.8(6) 5_465 5_465
O4 O3 O2 89.1(6) 5_465 5_465
P1 O3 Mo3 125.4(6) . 5_465
O1 O3 Mo3 70.1(5) 5_465 5_465
O4 O3 Mo3 133.4(7) 5_465 5_465
O2 O3 Mo3 132.1(6) 5_465 5_465
P1 O3 Mo1 124.9(6) . .
O1 O3 Mo1 134.9(7) 5_465 .
O4 O3 Mo1 69.1(5) 5_465 .
O2 O3 Mo1 129.1(7) 5_465 .
Mo3 O3 Mo1 91.9(3) 5_465 .
P1 O3 Mo6 122.8(6) . 5_465
O1 O3 Mo6 130.6(7) 5_465 5_465
O4 O3 Mo6 128.0(7) 5_465 5_465
O2 O3 Mo6 68.1(5) 5_465 5_465
Mo3 O3 Mo6 92.2(3) 5_465 5_465
Mo1 O3 Mo6 89.5(3) . 5_465
P1 O4 O3 55.2(4) . 5_465
P1 O4 O1 54.9(4) . 5_465
O3 O4 O1 92.7(6) 5_465 5_465
P1 O4 O2 54.2(4) . 5_465
O3 O4 O2 88.5(6) 5_465 5_465
O1 O4 O2 88.9(6) 5_465 5_465
P1 O4 Mo2 124.5(6) . 5_465
O3 O4 Mo2 134.1(7) 5_465 5_465
O1 O4 Mo2 69.6(5) 5_465 5_465
O2 O4 Mo2 130.9(7) 5_465 5_465
P1 O4 Mo1 125.8(6) . 5_465
O3 O4 Mo1 70.6(5) 5_465 5_465
O1 O4 Mo1 134.4(7) 5_465 5_465
O2 O4 Mo1 130.8(7) 5_465 5_465
Mo2 O4 Mo1 91.8(3) 5_465 5_465
P1 O4 Mo4 122.0(6) . 5_465
O3 O4 Mo4 129.2(7) 5_465 5_465
O1 O4 Mo4 129.0(7) 5_465 5_465
O2 O4 Mo4 67.8(5) 5_465 5_465
Mo2 O4 Mo4 91.8(3) 5_465 5_465
Mo1 O4 Mo4 91.3(3) 5_465 5_465
Mo3 O5 Mo2 138.5(6) . .
Mo3 O7 Mo1 137.9(6) 5_465 .
Mo4 O8 Mo1 139.3(6) . .
Mo1 O9 Mo6 140.2(6) 5_465 .
Mo3 O10 Mo5 139.8(5) . .
Mo2 O11 Mo5 140.9(6) . .
Mo3 O12 Mo6 137.9(6) . .
Mo2 O13 Cu2 133.9(5) . 8
Mo4 O14 Mo2 137.7(5) . .
Mo2 O16 Mo1 139.4(6) . .
Mo4 O19 Cu2 140.4(4) . .
Mo6 O20 Mo5 139.8(8) . 5_465
Mo6 O21 Mo4 138.3(6) . .
Mo4 O22 Mo5 138.9(7) . 5_465
N1 Cu1 N1 174.8(5) . 2_565
N2 Cu2 N3 123.9(3) . .
N2 Cu2 O19 134.8(3) . .
N3 Cu2 O19 98.5(3) . .
N2 Cu2 O13 108.1(3) . 8_556
N3 Cu2 O13 94.5(3) . 8_556
O19 Cu2 O13 80.7(3) . 8_556
C5 N1 C1 117.4(8) . .
C5 N1 Cu1 125.2(7) . .
C1 N1 Cu1 117.0(7) . .
N1 C1 C2 121.9(9) . .
N2 C2 C1 121.1(10) . .
N2 C3 C5 119.7(9) . .
N2 C3 C4 119.8(9) . .
C5 C3 C4 120.4(10) . .
N1 C5 C3 120.9(9) . .
N1 C5 C6 118.9(9) . .
C3 C5 C6 120.2(9) . .
C3 N2 C2 118.8(9) . .
C3 N2 Cu2 124.5(7) . .
C2 N2 Cu2 114.4(7) . .
C8 N3 C7 117.8(9) . .
C8 N3 Cu2 124.2(7) . .
C7 N3 Cu2 117.8(6) . .
N3 C7 C7 121.3(5) . 2_465
N3 C8 C8 120.9(6) . 2_465
N3 C8 C9 117.7(9) . .
C8 C8 C9 121.5(5) 2_465 .

loop_
_geom_bond_atom_site_label_1
_geom_bond_atom_site_label_2
_geom_bond_distance
_geom_bond_site_symmetry_2
Mo1 O15 1.645(8) .
Mo1 O9 1.859(7) 5_465
Mo1 O16 1.898(8) .
Mo1 O7 1.925(8) .
Mo1 O8 1.930(7) .
Mo1 O4 2.464(10) 5_465
Mo1 O3 2.487(10) .
Mo2 O13 1.658(7) .
Mo2 O16 1.871(8) .
Mo2 O11 1.874(8) .
Mo2 O5 1.916(8) .
Mo2 O14 1.919(8) .
Mo2 O1 2.455(10) .
Mo2 O4 2.458(10) 5_465
Mo3 O6 1.637(8) .
Mo3 O7 1.889(8) 5_465
Mo3 O10 1.894(8) .
Mo3 O5 1.895(9) .
Mo3 O12 1.909(8) .
Mo3 O3 2.468(10) 5_465
Mo3 O1 2.472(10) .
Mo4 O19 1.678(7) .
Mo4 O8 1.854(9) .
Mo4 O22 1.879(10) .
Mo4 O14 1.900(8) .
Mo4 O21 1.925(8) .
Mo4 O2 2.470(10) .
Mo4 O4 2.500(10) 5_465
Mo5 O17 1.638(8) .
Mo5 O20 1.876(9) 5_465
Mo5 O11 1.888(8) .
Mo5 O22 1.922(9) 5_465
Mo5 O10 1.929(8) .
Mo5 O2 2.465(10) 5_465
Mo6 O18 1.648(7) .
Mo6 O20 1.864(10) .
Mo6 O9 1.881(9) .
Mo6 O21 1.919(8) .
Mo6 O12 1.934(9) .
Mo6 O2 2.478(10) .
Mo6 O3 2.508(10) 5_465
P1 O1 1.494(7) 5_465
P1 O1 1.494(7) .
P1 O3 1.501(7) .
P1 O3 1.501(7) 5_465
P1 O4 1.511(7) .
P1 O4 1.511(7) 5_465
P1 O2 1.532(7) 5_465
P1 O2 1.532(7) .
O1 O3 1.695(14) 5_465
O1 O4 1.707(14) 5_465
O1 O2 1.763(14) 5_465
O2 O1 1.763(14) 5_465
O2 O3 1.786(14) 5_465
O2 O4 1.803(14) 5_465
O2 Mo5 2.465(10) 5_465
O3 O1 1.695(14) 5_465
O3 O4 1.706(14) 5_465
O3 O2 1.786(14) 5_465
O3 Mo3 2.468(10) 5_465
O3 Mo6 2.508(10) 5_465
O4 O3 1.706(14) 5_465
O4 O1 1.707(14) 5_465
O4 O2 1.803(14) 5_465
O4 Mo2 2.458(10) 5_465
O4 Mo1 2.464(10) 5_465
O4 Mo4 2.500(10) 5_465
O7 Mo3 1.889(8) 5_465
O9 Mo1 1.859(7) 5_465
O13 Cu2 2.327(8) 8
O19 Cu2 2.042(6) .
O20 Mo5 1.876(9) 5_465
O22 Mo5 1.922(9) 5_465
Cu1 N1 1.906(8) .
Cu1 N1 1.906(8) 2_565
Cu2 N2 1.949(8) .
Cu2 N3 1.986(8) .
Cu2 O13 2.327(8) 8_556
N1 C5 1.322(13) .
N1 C1 1.343(14) .
C1 C2 1.349(14) .
C2 N2 1.327(13) .
C3 N2 1.324(13) .
C3 C5 1.410(14) .
C3 C4 1.483(15) .
C5 C6 1.504(14) .
N3 C8 1.329(12) .
N3 C7 1.347(13) .
C7 C7 1.36(2) 2_465
C8 C8 1.393(19) 2_465
C8 C9 1.481(14) .
